data_7121473
loop_
_publ_author_name
'Nakazato, Takumi'
'Kamatsuka, Takuto'
'Inoue, Junichi'
'Sakurai, Tsuneaki'
'Seki, Shu'
'Shinokubo, Hiroshi'
'Miyake, Yoshihiro'

_publ_section_title
;
 The reductive aromatization of naphthalene diimide: a versatile platform
 for 2,7-diazapyrenes.
;
_journal_issue 41
_journal_name_full 'Chemical communications (Cambridge, England)'
_journal_page_first 5177
_journal_page_last 5180
_journal_paper_doi 10.1039/c8cc01937a
_journal_volume 54
_journal_year 2018
_chemical_formula_sum 'C34 H48 N2'
_chemical_formula_weight 484.74
_space_group_crystal_system orthorhombic
_space_group_IT_number 33
_space_group_name_Hall 'P 2c -2n'
_space_group_name_H-M_alt 'P n a 21'
_symmetry_space_group_name_Hall 'P 2c -2n'
_symmetry_space_group_name_H-M 'P n a 21'
_atom_sites_solution_hydrogens geom
_audit_creation_method SHELXL-2014
_audit_update_record
;
2018-01-15 deposited with the CCDC.
2018-04-05 downloaded from the CCDC.
;
_cell_angle_alpha 90
_cell_angle_beta 90
_cell_angle_gamma 90
_cell_formula_units_Z 4
_cell_length_a 21.6241(8)
_cell_length_b 4.7229(3)
_cell_length_c 27.9845(9)
_cell_measurement_reflns_used 9141
_cell_measurement_temperature 93(2)
_cell_measurement_theta_max 31.3760
_cell_measurement_theta_min 2.8650
_cell_volume 2858.0(2)
_computing_cell_refinement 'CrysAlisPro 1.171.38.41 (Rigaku OD, 2015)'
_computing_data_collection 'CrysAlisPro 1.171.38.41 (Rigaku OD, 2015)'
_computing_data_reduction 'CrysAlisPro 1.171.38.41 (Rigaku OD, 2015)'
_computing_molecular_graphics 'CrystalStructure 4.2'
_computing_publication_material 'CrystalStructure 4.2 (Rigaku, 2015)'
_computing_structure_refinement 'SHELXL-2014 (Sheldrick, 2014)'
_computing_structure_solution 'SHELXT-2014 (Sheldrick, 2014)'
_diffrn_ambient_temperature 93(2)
_diffrn_detector_area_resol_mean 28.5714
_diffrn_measured_fraction_theta_full 0.999
_diffrn_measured_fraction_theta_max 0.948
_diffrn_measurement_device_type 'Rigaku Saturn724'
_diffrn_measurement_method \w
_diffrn_radiation_type MoK\a
_diffrn_radiation_wavelength 0.71073
_diffrn_reflns_av_R_equivalents 0.0542
_diffrn_reflns_av_unetI/netI 0.0457
_diffrn_reflns_Laue_measured_fraction_full 0.999
_diffrn_reflns_Laue_measured_fraction_max 0.948
_diffrn_reflns_limit_h_max 30
_diffrn_reflns_limit_h_min -26
_diffrn_reflns_limit_k_max 5
_diffrn_reflns_limit_k_min -6
_diffrn_reflns_limit_l_max 40
_diffrn_reflns_limit_l_min -39
_diffrn_reflns_number 23994
_diffrn_reflns_point_group_measured_fraction_full 0.994
_diffrn_reflns_point_group_measured_fraction_max 0.902
_diffrn_reflns_theta_full 25.242
_diffrn_reflns_theta_max 31.263
_diffrn_reflns_theta_min 2.381
_exptl_absorpt_coefficient_mu 0.064
_exptl_absorpt_correction_T_max 1.00000
_exptl_absorpt_correction_T_min 0.35457
_exptl_absorpt_correction_type multi-scan
_exptl_crystal_colour colourless
_exptl_crystal_density_diffrn 1.127
_exptl_crystal_density_method 'not measured'
_exptl_crystal_description needle
_exptl_crystal_F_000 1064
_exptl_crystal_size_max 0.209
_exptl_crystal_size_mid 0.104
_exptl_crystal_size_min 0.066
_refine_diff_density_max 0.555
_refine_diff_density_min -0.259
_refine_diff_density_rms 0.079
_refine_ls_abs_structure_details
;
 Flack x determined using 2895 quotients [(I+)-(I-)]/[(I+)+(I-)]
 (Parsons, Flack and Wagner, Acta Cryst. B69 (2013) 249-259).
;
_refine_ls_abs_structure_Flack 1.4(10)
_refine_ls_extinction_method none
_refine_ls_goodness_of_fit_ref 1.053
_refine_ls_hydrogen_treatment constr
_refine_ls_matrix_type full
_refine_ls_number_parameters 329
_refine_ls_number_reflns 8394
_refine_ls_number_restraints 1
_refine_ls_restrained_S_all 1.053
_refine_ls_R_factor_all 0.0798
_refine_ls_R_factor_gt 0.0675
_refine_ls_shift/su_max 0.000
_refine_ls_shift/su_mean 0.000
_refine_ls_structure_factor_coef Fsqd
_refine_ls_weighting_details 'w=1/[\s^2^(Fo^2^)+(0.1185P)^2^+0.3744P] where P=(Fo^2^+2Fc^2^)/3'
_refine_ls_weighting_scheme calc
_refine_ls_wR_factor_gt 0.1748
_refine_ls_wR_factor_ref 0.1878
_reflns_Friedel_coverage 0.871
_reflns_Friedel_fraction_full 0.988
_reflns_Friedel_fraction_max 0.855
_reflns_number_gt 7010
_reflns_number_total 8394
_reflns_threshold_expression 'I > 2\s(I)'
_cod_data_source_file c8cc01937a2.cif
_cod_data_source_block v20161219nakazato-_a
_cod_depositor_comments 'Adding full bibliography for 7121471--7121473.cif.'
_cod_database_code 7121473
_shelx_space_group_comment
;
The symmetry employed for this shelxl refinement is uniquely defined
by the following loop, which should always be used as a source of
symmetry information in preference to the above space-group names.
They are only intended as comments.
;
_shelxl_version_number 2014-3

loop_
_space_group_symop_operation_xyz
'x, y, z'
'-x, -y, z+1/2'
'x+1/2, -y+1/2, z'
'-x+1/2, y+1/2, z+1/2'

loop_
_atom_site_label
_atom_site_type_symbol
_atom_site_fract_x
_atom_site_fract_y
_atom_site_fract_z
_atom_site_U_iso_or_equiv
_atom_site_adp_type
_atom_site_occupancy
_atom_site_site_symmetry_order
_atom_site_calc_flag
_atom_site_refinement_flags_posn
_atom_site_refinement_flags_adp
C1 C 0.49787(11) 0.6581(6) 0.54385(9) 0.0223(5) Uani 1 1 d . .
C2 C 0.45732(11) 0.5124(6) 0.51290(9) 0.0194(5) Uani 1 1 d . .
C3 C 0.47689(12) 0.3014(6) 0.47905(10) 0.0226(5) Uani 1 1 d . .
H1 H 0.5186 0.2556 0.4769 0.027 Uiso 1 1 calc R U
C4 C 0.43560(11) 0.1672(6) 0.45005(9) 0.0216(5) Uani 1 1 d . .
H2 H 0.4496 0.0313 0.4286 0.026 Uiso 1 1 calc R U
C5 C 0.37054(11) 0.2324(6) 0.45207(10) 0.0191(5) Uani 1 1 d . .
C6 C 0.32597(12) 0.1005(6) 0.42271(9) 0.0206(5) Uani 1 1 d . .
C7 C 0.24541(11) 0.3590(6) 0.45690(9) 0.0218(5) Uani 1 1 d . .
C8 C 0.28562(11) 0.5040(6) 0.48828(9) 0.0204(5) Uani 1 1 d . .
C9 C 0.26635(11) 0.7152(6) 0.52228(10) 0.0221(5) Uani 1 1 d . .
H3 H 0.2247 0.7627 0.5243 0.027 Uiso 1 1 calc R U
C10 C 0.30737(12) 0.8464(6) 0.55144(10) 0.0222(5) Uani 1 1 d . .
H4 H 0.2932 0.9794 0.5733 0.027 Uiso 1 1 calc R U
C11 C 0.37246(11) 0.7844(6) 0.54921(10) 0.0192(5) Uani 1 1 d . .
C12 C 0.41729(11) 0.9160(6) 0.57864(9) 0.0207(5) Uani 1 1 d . .
C13 C 0.39327(11) 0.5781(6) 0.51601(9) 0.0193(5) Uani 1 1 d . .
C14 C 0.34981(11) 0.4380(6) 0.48549(9) 0.0188(5) Uani 1 1 d . .
C15 C 0.56665(12) 0.6028(7) 0.54674(10) 0.0247(6) Uani 1 1 d . .
H5 H 0.5888 0.7814 0.5475 0.030 Uiso 1 1 calc R U
H6 H 0.5800 0.4985 0.5187 0.030 Uiso 1 1 calc R U
C16 C 0.58145(12) 0.4313(6) 0.59208(10) 0.0247(5) Uani 1 1 d . .
H7 H 0.5659 0.5332 0.6197 0.030 Uiso 1 1 calc R U
H8 H 0.5598 0.2516 0.5905 0.030 Uiso 1 1 calc R U
C17 C 0.65028(12) 0.3741(7) 0.59928(11) 0.0270(6) Uani 1 1 d . .
H9 H 0.6722 0.5529 0.6015 0.032 Uiso 1 1 calc R U
H10 H 0.6663 0.2726 0.5718 0.032 Uiso 1 1 calc R U
C18 C 0.66214(14) 0.2009(8) 0.64441(12) 0.0348(7) Uani 1 1 d . .
H11 H 0.6458 0.3027 0.6717 0.042 Uiso 1 1 calc R U
H12 H 0.6401 0.0227 0.6420 0.042 Uiso 1 1 calc R U
C19 C 0.73024(15) 0.1406(10) 0.65275(13) 0.0448(9) Uani 1 1 d . .
H13 H 0.7479 0.0593 0.6244 0.067 Uiso 1 1 calc R U
H14 H 0.7346 0.0103 0.6789 0.067 Uiso 1 1 calc R U
H15 H 0.7513 0.3139 0.6603 0.067 Uiso 1 1 calc R U
C20 C 0.34243(12) -0.1152(6) 0.38508(10) 0.0231(5) Uani 1 1 d . .
H16 H 0.3074 -0.2404 0.3802 0.028 Uiso 1 1 calc R U
H17 H 0.3768 -0.2288 0.3964 0.028 Uiso 1 1 calc R U
C21 C 0.36018(13) 0.0216(6) 0.33692(10) 0.0262(5) Uani 1 1 d . .
H18 H 0.3946 0.1493 0.3422 0.031 Uiso 1 1 calc R U
H19 H 0.3742 -0.1262 0.3154 0.031 Uiso 1 1 calc R U
C22 C 0.30799(13) 0.1863(7) 0.31239(11) 0.0296(6) Uani 1 1 d . .
H20 H 0.2927 0.3287 0.3344 0.035 Uiso 1 1 calc R U
H21 H 0.3249 0.2843 0.2849 0.035 Uiso 1 1 calc R U
C23 C 0.25395(15) 0.0051(8) 0.29598(12) 0.0366(7) Uani 1 1 d . .
H22 H 0.2360 -0.0896 0.3234 0.044 Uiso 1 1 calc R U
H23 H 0.2690 -0.1394 0.2743 0.044 Uiso 1 1 calc R U
C24 C 0.20377(17) 0.1783(9) 0.27087(13) 0.0447(9) Uani 1 1 d . .
H24 H 0.1862 0.3110 0.2930 0.067 Uiso 1 1 calc R U
H25 H 0.1720 0.0537 0.2594 0.067 Uiso 1 1 calc R U
H26 H 0.2216 0.2789 0.2444 0.067 Uiso 1 1 calc R U
C25 C 0.17657(12) 0.4175(7) 0.45360(10) 0.0252(5) Uani 1 1 d . .
H27 H 0.1634 0.5269 0.4811 0.030 Uiso 1 1 calc R U
H28 H 0.1540 0.2399 0.4537 0.030 Uiso 1 1 calc R U
C26 C 0.16199(12) 0.5815(7) 0.40774(10) 0.0254(5) Uani 1 1 d . .
H29 H 0.1836 0.7613 0.4086 0.030 Uiso 1 1 calc R U
H30 H 0.1777 0.4754 0.3807 0.030 Uiso 1 1 calc R U
C27 C 0.09330(11) 0.6377(7) 0.40004(11) 0.0262(6) Uani 1 1 d . .
H31 H 0.0772 0.7443 0.4269 0.031 Uiso 1 1 calc R U
H32 H 0.0714 0.4587 0.3986 0.031 Uiso 1 1 calc R U
C28 C 0.08172(13) 0.8028(8) 0.35404(13) 0.0340(7) Uani 1 1 d . .
H33 H 0.0989 0.6979 0.3274 0.041 Uiso 1 1 calc R U
H34 H 0.1032 0.9829 0.3558 0.041 Uiso 1 1 calc R U
C29 C 0.01296(15) 0.8572(9) 0.34469(14) 0.0414(8) Uani 1 1 d . .
H35 H -0.0083 0.6797 0.3415 0.062 Uiso 1 1 calc R U
H36 H 0.0084 0.9646 0.3158 0.062 Uiso 1 1 calc R U
H37 H -0.0043 0.9615 0.3709 0.062 Uiso 1 1 calc R U
C30 C 0.40061(12) 1.1310(6) 0.61625(10) 0.0231(5) Uani 1 1 d . .
H38 H 0.3649 1.2382 0.6056 0.028 Uiso 1 1 calc R U
H39 H 0.4347 1.2622 0.6201 0.028 Uiso 1 1 calc R U
C31 C 0.38582(13) 0.9930(7) 0.66506(10) 0.0281(6) Uani 1 1 d . .
H40 H 0.3713 1.1392 0.6867 0.034 Uiso 1 1 calc R U
H41 H 0.3523 0.8591 0.6607 0.034 Uiso 1 1 calc R U
C32 C 0.43982(14) 0.8395(7) 0.68862(11) 0.0306(6) Uani 1 1 d . .
H42 H 0.4548 0.6949 0.6669 0.037 Uiso 1 1 calc R U
H43 H 0.4249 0.7450 0.7171 0.037 Uiso 1 1 calc R U
C33 C 0.49372(16) 1.0311(8) 0.70233(13) 0.0384(7) Uani 1 1 d . .
H44 H 0.4786 1.1812 0.7229 0.046 Uiso 1 1 calc R U
H45 H 0.5103 1.1182 0.6737 0.046 Uiso 1 1 calc R U
C34 C 0.54547(18) 0.8725(9) 0.72799(14) 0.0470(9) Uani 1 1 d . .
H46 H 0.5296 0.7905 0.7569 0.070 Uiso 1 1 calc R U
H47 H 0.5783 1.0019 0.7356 0.070 Uiso 1 1 calc R U
H48 H 0.5610 0.7253 0.7076 0.070 Uiso 1 1 calc R U
N1 N 0.47763(10) 0.8518(5) 0.57526(8) 0.0223(5) Uani 1 1 d . .
N2 N 0.26539(10) 0.1644(5) 0.42586(8) 0.0229(5) Uani 1 1 d . .

loop_
_atom_site_aniso_label
_atom_site_aniso_U_11
_atom_site_aniso_U_22
_atom_site_aniso_U_33
_atom_site_aniso_U_23
_atom_site_aniso_U_13
_atom_site_aniso_U_12
C1 0.0151(10) 0.0268(14) 0.0249(12) 0.0042(10) -0.0007(9) -0.0018(10)
C2 0.0135(10) 0.0232(13) 0.0215(11) 0.0023(9) 0.0000(8) 0.0001(9)
C3 0.0160(10) 0.0269(14) 0.0248(13) 0.0023(11) 0.0014(9) 0.0022(10)
C4 0.0158(11) 0.0262(14) 0.0227(12) 0.0009(10) 0.0010(9) 0.0022(10)
C5 0.0149(10) 0.0194(13) 0.0228(12) 0.0011(9) 0.0011(9) 0.0001(9)
C6 0.0173(10) 0.0218(12) 0.0227(11) 0.0015(10) 0.0002(9) -0.0001(10)
C7 0.0149(10) 0.0276(14) 0.0228(11) 0.0008(10) -0.0005(9) -0.0017(9)
C8 0.0138(10) 0.0238(13) 0.0236(11) 0.0021(10) -0.0002(9) 0.0008(9)
C9 0.0149(10) 0.0256(14) 0.0259(13) -0.0010(10) 0.0007(9) 0.0022(10)
C10 0.0163(11) 0.0252(14) 0.0251(12) -0.0001(10) 0.0014(9) 0.0023(10)
C11 0.0142(10) 0.0222(13) 0.0212(12) 0.0010(9) -0.0011(9) 0.0001(9)
C12 0.0172(11) 0.0226(13) 0.0225(11) 0.0025(10) 0.0000(9) -0.0022(10)
C13 0.0150(10) 0.0211(12) 0.0218(11) 0.0021(9) -0.0004(8) 0.0002(9)
C14 0.0133(10) 0.0219(12) 0.0211(11) 0.0014(9) -0.0002(8) -0.0006(9)
C15 0.0136(10) 0.0336(15) 0.0270(12) -0.0006(11) -0.0007(9) -0.0014(10)
C16 0.0144(10) 0.0293(14) 0.0305(13) 0.0023(11) -0.0015(10) -0.0014(10)
C17 0.0145(11) 0.0358(16) 0.0306(13) 0.0019(12) -0.0020(10) -0.0012(10)
C18 0.0215(13) 0.0481(19) 0.0347(17) 0.0082(14) -0.0002(11) 0.0030(13)
C19 0.0265(15) 0.069(3) 0.0391(18) 0.0083(17) -0.0057(13) 0.0114(16)
C20 0.0203(11) 0.0238(14) 0.0252(12) -0.0003(10) -0.0004(9) -0.0010(10)
C21 0.0223(11) 0.0308(15) 0.0256(12) 0.0005(11) 0.0009(10) 0.0029(11)
C22 0.0293(13) 0.0313(16) 0.0281(14) 0.0019(12) 0.0012(11) 0.0048(12)
C23 0.0313(15) 0.0445(19) 0.0341(14) 0.0001(13) -0.0085(12) 0.0048(14)
C24 0.0389(18) 0.060(2) 0.0357(17) -0.0025(16) -0.0105(14) 0.0154(17)
C25 0.0134(10) 0.0350(15) 0.0272(12) -0.0013(12) 0.0002(9) -0.0013(10)
C26 0.0145(10) 0.0326(15) 0.0291(13) -0.0003(11) -0.0007(9) -0.0011(11)
C27 0.0137(10) 0.0343(16) 0.0306(13) -0.0008(11) -0.0008(10) -0.0001(10)
C28 0.0202(12) 0.0442(19) 0.0376(17) 0.0047(14) -0.0035(12) 0.0048(13)
C29 0.0244(14) 0.061(2) 0.0389(17) 0.0065(16) -0.0070(12) 0.0070(14)
C30 0.0205(11) 0.0242(14) 0.0245(12) -0.0018(10) -0.0008(9) -0.0009(10)
C31 0.0238(13) 0.0371(16) 0.0234(12) -0.0004(11) 0.0019(10) -0.0045(12)
C32 0.0295(14) 0.0368(17) 0.0254(13) 0.0033(12) -0.0014(11) -0.0053(13)
C33 0.0340(16) 0.0440(19) 0.0372(16) 0.0043(14) -0.0084(13) -0.0084(14)
C34 0.0380(19) 0.063(3) 0.0395(18) 0.0089(17) -0.0119(14) -0.0086(17)
N1 0.0155(9) 0.0272(13) 0.0241(10) 0.0008(9) -0.0013(8) -0.0032(8)
N2 0.0168(10) 0.0276(13) 0.0243(11) 0.0016(9) -0.0003(8) -0.0007(8)

loop_
_atom_type_symbol
_atom_type_description
_atom_type_scat_dispersion_real
_atom_type_scat_dispersion_imag
_atom_type_scat_source
C C 0.0033 0.0016 'International Tables Vol C Tables 4.2.6.8 and 6.1.1.4'
H H 0.0000 0.0000 'International Tables Vol C Tables 4.2.6.8 and 6.1.1.4'
N N 0.0061 0.0033 'International Tables Vol C Tables 4.2.6.8 and 6.1.1.4'

loop_
_geom_angle_atom_site_label_1
_geom_angle_atom_site_label_2
_geom_angle_atom_site_label_3
_geom_angle
N1 C1 C2 122.1(2)
N1 C1 C15 113.8(2)
C2 C1 C15 124.0(3)
C1 C2 C13 117.5(2)
C1 C2 C3 124.0(2)
C13 C2 C3 118.6(2)
C4 C3 C2 121.4(2)
C4 C3 H1 119.3
C2 C3 H1 119.3
C3 C4 C5 121.1(3)
C3 C4 H2 119.4
C5 C4 H2 119.4
C6 C5 C14 118.0(2)
C6 C5 C4 123.3(3)
C14 C5 C4 118.7(2)
N2 C6 C5 121.8(2)
N2 C6 C20 115.3(2)
C5 C6 C20 122.9(2)
N2 C7 C8 122.6(2)
N2 C7 C25 113.8(2)
C8 C7 C25 123.6(2)
C7 C8 C14 117.3(2)
C7 C8 C9 124.6(2)
C14 C8 C9 118.0(2)
C10 C9 C8 121.7(2)
C10 C9 H3 119.2
C8 C9 H3 119.2
C9 C10 C11 121.4(2)
C9 C10 H4 119.3
C11 C10 H4 119.3
C12 C11 C13 117.7(2)
C12 C11 C10 123.7(2)
C13 C11 C10 118.6(2)
N1 C12 C11 121.7(2)
N1 C12 C30 115.7(2)
C11 C12 C30 122.6(2)
C11 C13 C2 119.9(2)
C11 C13 C14 120.0(2)
C2 C13 C14 120.1(2)
C5 C14 C8 119.5(2)
C5 C14 C13 120.1(2)
C8 C14 C13 120.4(2)
C1 C15 C16 109.9(2)
C1 C15 H5 109.7
C16 C15 H5 109.7
C1 C15 H6 109.7
C16 C15 H6 109.7
H5 C15 H6 108.2
C17 C16 C15 113.9(2)
C17 C16 H7 108.8
C15 C16 H7 108.8
C17 C16 H8 108.8
C15 C16 H8 108.8
H7 C16 H8 107.7
C16 C17 C18 111.6(2)
C16 C17 H9 109.3
C18 C17 H9 109.3
C16 C17 H10 109.3
C18 C17 H10 109.3
H9 C17 H10 108.0
C19 C18 C17 113.0(3)
C19 C18 H11 109.0
C17 C18 H11 109.0
C19 C18 H12 109.0
C17 C18 H12 109.0
H11 C18 H12 107.8
C18 C19 H13 109.5
C18 C19 H14 109.5
H13 C19 H14 109.5
C18 C19 H15 109.5
H13 C19 H15 109.5
H14 C19 H15 109.5
C6 C20 C21 112.7(2)
C6 C20 H16 109.0
C21 C20 H16 109.0
C6 C20 H17 109.0
C21 C20 H17 109.0
H16 C20 H17 107.8
C22 C21 C20 114.9(2)
C22 C21 H18 108.6
C20 C21 H18 108.6
C22 C21 H19 108.6
C20 C21 H19 108.6
H18 C21 H19 107.5
C23 C22 C21 114.6(3)
C23 C22 H20 108.6
C21 C22 H20 108.6
C23 C22 H21 108.6
C21 C22 H21 108.6
H20 C22 H21 107.6
C22 C23 C24 112.5(3)
C22 C23 H22 109.1
C24 C23 H22 109.1
C22 C23 H23 109.1
C24 C23 H23 109.1
H22 C23 H23 107.8
C23 C24 H24 109.5
C23 C24 H25 109.5
H24 C24 H25 109.5
C23 C24 H26 109.5
H24 C24 H26 109.5
H25 C24 H26 109.5
C7 C25 C26 110.2(2)
C7 C25 H27 109.6
C26 C25 H27 109.6
C7 C25 H28 109.6
C26 C25 H28 109.6
H27 C25 H28 108.1
C27 C26 C25 114.0(2)
C27 C26 H29 108.7
C25 C26 H29 108.7
C27 C26 H30 108.7
C25 C26 H30 108.7
H29 C26 H30 107.6
C26 C27 C28 111.6(2)
C26 C27 H31 109.3
C28 C27 H31 109.3
C26 C27 H32 109.3
C28 C27 H32 109.3
H31 C27 H32 108.0
C27 C28 C29 112.9(3)
C27 C28 H33 109.0
C29 C28 H33 109.0
C27 C28 H34 109.0
C29 C28 H34 109.0
H33 C28 H34 107.8
C28 C29 H35 109.5
C28 C29 H36 109.5
H35 C29 H36 109.5
C28 C29 H37 109.5
H35 C29 H37 109.5
H36 C29 H37 109.5
C12 C30 C31 112.5(2)
C12 C30 H38 109.1
C31 C30 H38 109.1
C12 C30 H39 109.1
C31 C30 H39 109.1
H38 C30 H39 107.8
C32 C31 C30 115.1(2)
C32 C31 H40 108.5
C30 C31 H40 108.5
C32 C31 H41 108.5
C30 C31 H41 108.5
H40 C31 H41 107.5
C31 C32 C33 114.3(3)
C31 C32 H42 108.7
C33 C32 H42 108.7
C31 C32 H43 108.7
C33 C32 H43 108.7
H42 C32 H43 107.6
C32 C33 C34 112.8(3)
C32 C33 H44 109.0
C34 C33 H44 109.0
C32 C33 H45 109.0
C34 C33 H45 109.0
H44 C33 H45 107.8
C33 C34 H46 109.5
C33 C34 H47 109.5
H46 C34 H47 109.5
C33 C34 H48 109.5
H46 C34 H48 109.5
H47 C34 H48 109.5
C1 N1 C12 121.1(2)
C7 N2 C6 120.7(2)

loop_
_geom_bond_atom_site_label_1
_geom_bond_atom_site_label_2
_geom_bond_distance
C1 N1 1.342(4)
C1 C2 1.412(4)
C1 C15 1.512(3)
C2 C13 1.422(3)
C2 C3 1.439(4)
C3 C4 1.363(4)
C3 H1 0.9300
C4 C5 1.441(3)
C4 H2 0.9300
C5 C6 1.411(4)
C5 C14 1.421(4)
C6 N2 1.347(3)
C6 C20 1.507(4)
C7 N2 1.336(3)
C7 C8 1.413(4)
C7 C25 1.517(3)
C8 C14 1.425(3)
C8 C9 1.440(4)
C9 C10 1.355(4)
C9 H3 0.9300
C10 C11 1.439(3)
C10 H4 0.9300
C11 C12 1.416(4)
C11 C13 1.420(4)
C12 N1 1.343(3)
C12 C30 1.506(4)
C13 C14 1.432(3)
C15 C16 1.539(4)
C15 H5 0.9700
C15 H6 0.9700
C16 C17 1.526(3)
C16 H7 0.9700
C16 H8 0.9700
C17 C18 1.526(4)
C17 H9 0.9700
C17 H10 0.9700
C18 C19 1.518(4)
C18 H11 0.9700
C18 H12 0.9700
C19 H13 0.9600
C19 H14 0.9600
C19 H15 0.9600
C20 C21 1.543(4)
C20 H16 0.9700
C20 H17 0.9700
C21 C22 1.533(4)
C21 H18 0.9700
C21 H19 0.9700
C22 C23 1.520(5)
C22 H20 0.9700
C22 H21 0.9700
C23 C24 1.530(5)
C23 H22 0.9700
C23 H23 0.9700
C24 H24 0.9600
C24 H25 0.9600
C24 H26 0.9600
C25 C26 1.532(4)
C25 H27 0.9700
C25 H28 0.9700
C26 C27 1.524(3)
C26 H29 0.9700
C26 H30 0.9700
C27 C28 1.526(4)
C27 H31 0.9700
C27 H32 0.9700
C28 C29 1.531(4)
C28 H33 0.9700
C28 H34 0.9700
C29 H35 0.9600
C29 H36 0.9600
C29 H37 0.9600
C30 C31 1.547(4)
C30 H38 0.9700
C30 H39 0.9700
C31 C32 1.525(4)
C31 H40 0.9700
C31 H41 0.9700
C32 C33 1.525(5)
C32 H42 0.9700
C32 H43 0.9700
C33 C34 1.526(5)
C33 H44 0.9700
C33 H45 0.9700
C34 H46 0.9600
C34 H47 0.9600
C34 H48 0.9600

loop_
_geom_torsion_atom_site_label_1
_geom_torsion_atom_site_label_2
_geom_torsion_atom_site_label_3
_geom_torsion_atom_site_label_4
_geom_torsion
N1 C1 C2 C13 0.0(4)
C15 C1 C2 C13 176.9(2)
N1 C1 C2 C3 -179.4(2)
C15 C1 C2 C3 -2.5(4)
C1 C2 C3 C4 179.9(3)
C13 C2 C3 C4 0.6(4)
C2 C3 C4 C5 0.2(4)
C3 C4 C5 C6 179.7(3)
C3 C4 C5 C14 -0.8(4)
C14 C5 C6 N2 -0.2(4)
C4 C5 C6 N2 179.3(3)
C14 C5 C6 C20 178.4(2)
C4 C5 C6 C20 -2.1(4)
N2 C7 C8 C14 0.7(4)
C25 C7 C8 C14 -176.4(2)
N2 C7 C8 C9 180.0(3)
C25 C7 C8 C9 2.8(4)
C7 C8 C9 C10 179.9(3)
C14 C8 C9 C10 -0.8(4)
C8 C9 C10 C11 1.1(4)
C9 C10 C11 C12 179.7(3)
C9 C10 C11 C13 -0.9(4)
C13 C11 C12 N1 0.7(4)
C10 C11 C12 N1 -179.9(3)
C13 C11 C12 C30 -178.0(2)
C10 C11 C12 C30 1.4(4)
C12 C11 C13 C2 -0.6(4)
C10 C11 C13 C2 179.9(2)
C12 C11 C13 C14 179.8(2)
C10 C11 C13 C14 0.4(4)
C1 C2 C13 C11 0.3(4)
C3 C2 C13 C11 179.7(2)
C1 C2 C13 C14 179.8(2)
C3 C2 C13 C14 -0.7(3)
C6 C5 C14 C8 -0.1(4)
C4 C5 C14 C8 -179.6(2)
C6 C5 C14 C13 -179.9(2)
C4 C5 C14 C13 0.6(4)
C7 C8 C14 C5 -0.2(4)
C9 C8 C14 C5 -179.5(2)
C7 C8 C14 C13 179.6(2)
C9 C8 C14 C13 0.3(4)
C11 C13 C14 C5 179.7(3)
C2 C13 C14 C5 0.2(3)
C11 C13 C14 C8 -0.1(3)
C2 C13 C14 C8 -179.7(3)
N1 C1 C15 C16 73.1(3)
C2 C1 C15 C16 -104.0(3)
C1 C15 C16 C17 -177.8(2)
C15 C16 C17 C18 -179.4(3)
C16 C17 C18 C19 -179.9(3)
N2 C6 C20 C21 92.8(3)
C5 C6 C20 C21 -85.8(3)
C6 C20 C21 C22 -64.1(3)
C20 C21 C22 C23 -65.8(4)
C21 C22 C23 C24 -178.9(3)
N2 C7 C25 C26 -71.7(3)
C8 C7 C25 C26 105.7(3)
C7 C25 C26 C27 177.2(2)
C25 C26 C27 C28 179.7(3)
C26 C27 C28 C29 178.7(3)
N1 C12 C30 C31 -90.1(3)
C11 C12 C30 C31 88.6(3)
C12 C30 C31 C32 64.2(3)
C30 C31 C32 C33 64.1(4)
C31 C32 C33 C34 177.2(3)
C2 C1 N1 C12 0.0(4)
C15 C1 N1 C12 -177.1(2)
C11 C12 N1 C1 -0.4(4)
C30 C12 N1 C1 178.4(2)
C8 C7 N2 C6 -1.0(4)
C25 C7 N2 C6 176.5(2)
C5 C6 N2 C7 0.7(4)
C20 C6 N2 C7 -178.0(2)
